data_4038938
loop_
_publ_author_name
'Ilkin, Vladimir'
'Berseneva, Vera'
'Beryozkina, Tetyana'
'Glukhareva, Tatiana'
'Dianova, Lidia'
'Dehaen, Wim'
'Seliverstova, Eugenia'
'Bakulev, Vasiliy'

_publ_section_title
;
 Regioselective synthesis of heterocyclic N-sulfonyl amidines from
 heteroaromatic thioamides and sulfonyl azides
;
_journal_name_full 'Beilstein Journal of Organic Chemistry'
_journal_page_first 2937
_journal_page_last 2947
_journal_paper_doi 10.3762/bjoc.16.243
_journal_volume 16
_journal_year 2020
_chemical_formula_moiety 'C19 H19 N7 O5 S, C4 H8 O2'
_chemical_formula_sum 'C23 H27 N7 O7 S'
_chemical_formula_weight 545.58
_space_group_IT_number 2
_space_group_name_Hall '-P 1'
_space_group_name_H-M_alt 'P -1'
_symmetry_cell_setting triclinic
_symmetry_space_group_name_H-M 'P -1'
_atom_sites_solution_hydrogens geom
_atom_sites_solution_primary direct
_atom_sites_solution_secondary difmap
_audit_creation_method SHELXL-97
_cell_angle_alpha 97.171(6)
_cell_angle_beta 96.461(6)
_cell_angle_gamma 109.787(8)
_cell_formula_units_Z 2
_cell_length_a 9.4172(8)
_cell_length_b 11.4155(10)
_cell_length_c 13.0409(9)
_cell_measurement_reflns_used 2109
_cell_measurement_temperature 295(2)
_cell_measurement_theta_max 28.9080
_cell_measurement_theta_min 3.6240
_cell_volume 1290.7(2)
_computing_cell_refinement 'CrysAlisPro 1.171.39.38a (Rigaku OD, 2017)'
_computing_data_collection 'CrysAlisPro 1.171.39.38a (Rigaku OD, 2017)'
_computing_data_reduction 'CrysAlisPro 1.171.39.38a (Rigaku OD, 2017)'
_computing_structure_refinement 'SHELXL-97 (Sheldrick, 1997)'
_computing_structure_solution 'SHELXS-97 (Sheldrick, 1990)'
_diffrn_ambient_temperature 295(2)
_diffrn_measured_fraction_theta_full 0.987
_diffrn_measured_fraction_theta_max 0.848
_diffrn_measurement_device_type 'Xcalibur 3'
_diffrn_measurement_method 'omega scans'
_diffrn_radiation_monochromator graphite
_diffrn_radiation_source 'fine-focus sealed tube'
_diffrn_radiation_type MoK\a
_diffrn_radiation_wavelength 0.71073
_diffrn_reflns_av_R_equivalents 0.0425
_diffrn_reflns_av_sigmaI/netI 0.0735
_diffrn_reflns_limit_h_max 12
_diffrn_reflns_limit_h_min -13
_diffrn_reflns_limit_k_max 14
_diffrn_reflns_limit_k_min -16
_diffrn_reflns_limit_l_max 11
_diffrn_reflns_limit_l_min -17
_diffrn_reflns_number 12205
_diffrn_reflns_theta_full 26.00
_diffrn_reflns_theta_max 31.01
_diffrn_reflns_theta_min 3.52
_exptl_absorpt_coefficient_mu 0.183
_exptl_absorpt_correction_T_max 1.00000
_exptl_absorpt_correction_T_min 0.59899
_exptl_absorpt_correction_type multi-scan
_exptl_absorpt_process_details
;
CrysAlisPro 1.171.39.38a (Rigaku Oxford Diffraction, 2017)
Empirical absorption correction using spherical harmonics,
 implemented in SCALE3 ABSPACK scaling algorithm.
;
_exptl_crystal_colour yellow
_exptl_crystal_density_diffrn 1.404
_exptl_crystal_density_method 'not measured'
_exptl_crystal_description prism
_exptl_crystal_F_000 572
_exptl_crystal_size_max 0.48
_exptl_crystal_size_mid 0.33
_exptl_crystal_size_min 0.19
_refine_diff_density_max 0.266
_refine_diff_density_min -0.496
_refine_diff_density_rms 0.052
_refine_ls_extinction_coef 0.012(3)
_refine_ls_extinction_expression Fc^*^=kFc[1+0.001xFc^2^\l^3^/sin(2\q)]^-1/4^
_refine_ls_extinction_method SHELXL
_refine_ls_goodness_of_fit_ref 1.008
_refine_ls_hydrogen_treatment mixed
_refine_ls_matrix_type full
_refine_ls_number_parameters 354
_refine_ls_number_reflns 6994
_refine_ls_number_restraints 0
_refine_ls_restrained_S_all 1.008
_refine_ls_R_factor_all 0.1325
_refine_ls_R_factor_gt 0.0632
_refine_ls_shift/su_max 0.000
_refine_ls_shift/su_mean 0.000
_refine_ls_structure_factor_coef Fsqd
_refine_ls_weighting_details 'calc w=1/[\s^2^(Fo^2^)+(0.0990P)^2^+0.0000P] where P=(Fo^2^+2Fc^2^)/3'
_refine_ls_weighting_scheme calc
_refine_ls_wR_factor_gt 0.1537
_refine_ls_wR_factor_ref 0.2221
_reflns_number_gt 3512
_reflns_number_total 6994
_reflns_threshold_expression >2sigma(I)
_cod_data_source_file 3t.CIF
_cod_data_source_block exp_701
_cod_depositor_comments
;
The following automatic conversions were performed:

data item '_symmetry_cell_setting' value 'Triclinic' was changed to
'triclinic' in accordance with the
/home/data/users/saulius/crontab/automatic-downloads/rss-feeds/Beilstein/lib/dictionaries/cif_core.dic
dictionary named 'cif_core.dic' version 2.4.2 last updated on
2011-04-26.

Automatic conversion script
Id: cif_fix_values 7556 2019-12-06 15:28:31Z antanas 
;
_cod_original_cell_volume 1290.72(18)
_cod_original_sg_symbol_H-M P-1
_cod_database_code 4038938

loop_
_symmetry_equiv_pos_as_xyz
'x, y, z'
'-x, -y, -z'

loop_
_atom_site_label
_atom_site_type_symbol
_atom_site_fract_x
_atom_site_fract_y
_atom_site_fract_z
_atom_site_U_iso_or_equiv
_atom_site_adp_type
_atom_site_occupancy
_atom_site_symmetry_multiplicity
_atom_site_calc_flag
_atom_site_refinement_flags
_atom_site_disorder_assembly
_atom_site_disorder_group
S1 S 0.13513(8) 0.55074(6) 0.15130(5) 0.0496(2) Uani 1 1 d . . .
O1 O 0.0601(2) 0.6366(2) 0.12831(15) 0.0606(5) Uani 1 1 d . . .
N2 N 0.2378(3) 0.5305(2) 0.06443(16) 0.0498(6) Uani 1 1 d . . .
N1 N 0.3670(3) 0.5982(2) -0.06678(16) 0.0530(6) Uani 1 1 d . . .
N4 N 0.1722(3) 0.8281(2) -0.04136(19) 0.0582(7) Uani 1 1 d . . .
C4 C 0.3546(3) 0.7600(2) 0.06427(18) 0.0442(6) Uani 1 1 d . . .
O2 O 0.0390(2) 0.42551(19) 0.16034(15) 0.0640(6) Uani 1 1 d . . .
C14 C 0.1184(3) 0.9150(3) -0.0813(2) 0.0481(6) Uani 1 1 d . . .
C5 C 0.3144(3) 0.6244(2) 0.02045(18) 0.0437(6) Uani 1 1 d . . .
N5 N 0.4707(3) 0.8160(2) 0.14311(17) 0.0537(6) Uani 1 1 d . . .
C6 C 0.2587(3) 0.6163(3) 0.2722(2) 0.0501(6) Uani 1 1 d . . .
N7 N 0.3721(3) 0.9606(2) 0.09953(17) 0.0557(6) Uani 1 1 d . . .
N3 N -0.2033(3) 0.9006(3) -0.2823(2) 0.0683(7) Uani 1 1 d . . .
O4 O 0.3625(3) 0.5408(2) -0.28345(15) 0.0753(7) Uani 1 1 d . . .
N6 N 0.4767(3) 0.9335(2) 0.16096(18) 0.0581(6) Uani 1 1 d . . .
C3 C 0.2930(3) 0.8501(2) 0.03692(19) 0.0457(6) Uani 1 1 d . . .
C15 C -0.0124(3) 0.8680(3) -0.1584(2) 0.0508(6) Uani 1 1 d . . .
H15A H -0.0618 0.7814 -0.1808 0.061 Uiso 1 1 calc R . .
C19 C 0.1861(4) 1.0439(3) -0.0492(2) 0.0610(8) Uani 1 1 d . . .
H19A H 0.2735 1.0768 0.0018 0.073 Uiso 1 1 calc R . .
C16 C -0.0664(3) 0.9525(3) -0.2005(2) 0.0547(7) Uani 1 1 d . . .
C12 C 0.4569(4) 0.6924(3) -0.1236(2) 0.0627(8) Uani 1 1 d . . .
H12A H 0.5591 0.6897 -0.1210 0.075 Uiso 1 1 calc R . .
H12B H 0.4657 0.7764 -0.0914 0.075 Uiso 1 1 calc R . .
O3 O -0.2732(3) 0.7871(3) -0.3003(2) 0.0984(9) Uani 1 1 d . . .
C1 C 0.3372(4) 0.4691(3) -0.1179(2) 0.0702(9) Uani 1 1 d . . .
H1A H 0.2665 0.4102 -0.0832 0.084 Uiso 1 1 calc R . .
H1B H 0.4319 0.4524 -0.1119 0.084 Uiso 1 1 calc R . .
C7 C 0.3481(4) 0.5541(3) 0.3113(2) 0.0708(9) Uani 1 1 d . . .
H7A H 0.3435 0.4774 0.2742 0.085 Uiso 1 1 calc R . .
C18 C 0.1250(4) 1.1248(3) -0.0921(3) 0.0745(10) Uani 1 1 d . . .
H18A H 0.1710 1.2114 -0.0681 0.089 Uiso 1 1 calc R . .
O5 O -0.2397(4) 0.9735(3) -0.3304(2) 0.1079(10) Uani 1 1 d . . .
C13 C 0.3787(4) 0.6640(3) -0.2352(2) 0.0719(9) Uani 1 1 d . . .
H13A H 0.2785 0.6708 -0.2375 0.086 Uiso 1 1 calc R . .
H13B H 0.4379 0.7255 -0.2737 0.086 Uiso 1 1 calc R . .
C17 C -0.0017(4) 1.0807(3) -0.1693(2) 0.0700(9) Uani 1 1 d . . .
H17A H -0.0416 1.1354 -0.1989 0.084 Uiso 1 1 calc R . .
C11 C 0.2644(4) 0.7288(3) 0.3268(3) 0.0741(9) Uani 1 1 d . . .
H11A H 0.2041 0.7711 0.2996 0.089 Uiso 1 1 calc R . .
C2 C 0.2706(4) 0.4495(3) -0.2312(2) 0.0776(10) Uani 1 1 d . . .
H2A H 0.2606 0.3658 -0.2650 0.093 Uiso 1 1 calc R . .
H2B H 0.1691 0.4541 -0.2369 0.093 Uiso 1 1 calc R . .
C9 C 0.4473(5) 0.7159(5) 0.4612(3) 0.1007(16) Uani 1 1 d . . .
H9A H 0.5093 0.7486 0.5265 0.121 Uiso 1 1 calc R . .
C10 C 0.3594(5) 0.7792(5) 0.4220(3) 0.0990(14) Uani 1 1 d . . .
H10A H 0.3638 0.8556 0.4593 0.119 Uiso 1 1 calc R . .
C8 C 0.4456(5) 0.6055(5) 0.4062(3) 0.0958(13) Uani 1 1 d . . .
H8A H 0.5093 0.5653 0.4321 0.115 Uiso 1 1 calc R . .
O2S O 0.9329(3) 0.1559(2) 0.42464(17) 0.0808(7) Uani 1 1 d . . .
O1S O 0.7162(3) 0.1000(2) 0.31424(19) 0.0865(8) Uani 1 1 d . . .
C1S C 0.8060(4) 0.0705(4) 0.3693(2) 0.0694(9) Uani 1 1 d . . .
C2S C 0.7879(5) -0.0590(4) 0.3846(3) 0.0980(13) Uani 1 1 d . . .
H2SA H 0.7078 -0.1184 0.3320 0.147 Uiso 1 1 calc R . .
H2SB H 0.7622 -0.0703 0.4528 0.147 Uiso 1 1 calc R . .
H2SC H 0.8821 -0.0727 0.3791 0.147 Uiso 1 1 calc R . .
C3S C 0.9618(4) 0.2878(4) 0.4174(3) 0.0892(12) Uani 1 1 d . . .
H3SA H 0.8737 0.3094 0.4310 0.107 Uiso 1 1 calc R . .
H3SB H 0.9802 0.3024 0.3475 0.107 Uiso 1 1 calc R . .
C4S C 1.0966(5) 0.3662(5) 0.4952(4) 0.141(2) Uani 1 1 d . . .
H4SA H 1.1237 0.4531 0.4868 0.212 Uiso 1 1 calc R . .
H4SB H 1.1806 0.3388 0.4853 0.212 Uiso 1 1 calc R . .
H4SC H 1.0736 0.3581 0.5644 0.212 Uiso 1 1 calc R . .
H4 H 0.115(3) 0.754(2) -0.0613(17) 0.032(6) Uiso 1 1 d . . .
H6 H 0.556(4) 0.996(4) 0.220(3) 0.097(12) Uiso 1 1 d . . .

loop_
_atom_site_aniso_label
_atom_site_aniso_U_11
_atom_site_aniso_U_22
_atom_site_aniso_U_33
_atom_site_aniso_U_23
_atom_site_aniso_U_13
_atom_site_aniso_U_12
S1 0.0487(4) 0.0422(4) 0.0506(4) 0.0088(3) -0.0010(3) 0.0096(3)
O1 0.0533(11) 0.0628(14) 0.0692(12) 0.0198(10) 0.0014(10) 0.0250(10)
N2 0.0620(14) 0.0411(13) 0.0428(11) 0.0076(9) 0.0012(10) 0.0161(11)
N1 0.0652(15) 0.0450(14) 0.0465(12) 0.0049(10) 0.0071(11) 0.0186(11)
N4 0.0559(14) 0.0313(13) 0.0725(16) -0.0032(11) -0.0198(12) 0.0103(11)
C4 0.0420(13) 0.0393(14) 0.0437(13) 0.0030(10) -0.0024(11) 0.0091(11)
O2 0.0670(13) 0.0439(12) 0.0642(12) 0.0106(9) 0.0055(10) -0.0005(10)
C14 0.0490(15) 0.0420(15) 0.0505(14) 0.0060(11) 0.0000(12) 0.0161(12)
C5 0.0440(13) 0.0439(15) 0.0406(13) 0.0050(10) -0.0051(11) 0.0170(12)
N5 0.0483(13) 0.0492(15) 0.0525(13) 0.0032(10) -0.0059(10) 0.0099(11)
C6 0.0485(15) 0.0483(17) 0.0481(14) 0.0082(12) 0.0055(12) 0.0112(12)
N7 0.0521(13) 0.0439(14) 0.0588(14) -0.0019(10) -0.0062(11) 0.0103(11)
N3 0.0696(17) 0.078(2) 0.0613(15) 0.0108(14) -0.0071(13) 0.0382(17)
O4 0.0823(16) 0.0840(18) 0.0532(12) 0.0042(11) 0.0140(11) 0.0235(14)
N6 0.0553(14) 0.0449(15) 0.0579(14) -0.0022(11) -0.0143(12) 0.0086(11)
C3 0.0452(14) 0.0375(14) 0.0459(13) 0.0011(10) -0.0024(11) 0.0095(11)
C15 0.0526(16) 0.0452(16) 0.0520(15) 0.0050(11) 0.0012(12) 0.0178(13)
C19 0.0596(18) 0.0454(18) 0.0672(18) 0.0099(13) -0.0051(14) 0.0099(14)
C16 0.0596(17) 0.0602(19) 0.0477(15) 0.0119(12) 0.0042(13) 0.0261(15)
C12 0.0623(18) 0.057(2) 0.0623(18) 0.0087(14) 0.0150(15) 0.0122(15)
O3 0.0772(17) 0.084(2) 0.111(2) 0.0151(15) -0.0353(15) 0.0160(15)
C1 0.104(3) 0.0504(19) 0.0562(17) 0.0046(13) 0.0181(18) 0.0274(18)
C7 0.074(2) 0.080(3) 0.0595(18) 0.0173(16) -0.0028(16) 0.0326(19)
C18 0.089(2) 0.0379(18) 0.086(2) 0.0175(15) -0.002(2) 0.0127(17)
O5 0.139(3) 0.107(2) 0.0855(17) 0.0191(15) -0.0314(17) 0.069(2)
C13 0.080(2) 0.081(3) 0.0595(19) 0.0244(17) 0.0171(17) 0.0285(19)
C17 0.087(2) 0.061(2) 0.070(2) 0.0225(16) 0.0050(18) 0.0357(19)
C11 0.075(2) 0.070(2) 0.070(2) -0.0094(16) -0.0008(17) 0.0282(19)
C2 0.082(2) 0.069(2) 0.065(2) -0.0063(16) 0.0119(18) 0.0126(19)
C9 0.071(2) 0.161(5) 0.0423(18) 0.007(2) -0.0012(17) 0.013(3)
C10 0.085(3) 0.116(4) 0.068(2) -0.027(2) 0.005(2) 0.019(3)
C8 0.083(3) 0.135(4) 0.067(2) 0.032(2) -0.009(2) 0.037(3)
O2S 0.0679(15) 0.082(2) 0.0742(15) 0.0070(12) -0.0139(12) 0.0131(13)
O1S 0.0739(16) 0.0740(18) 0.0849(16) -0.0103(12) -0.0242(13) 0.0128(13)
C1S 0.062(2) 0.075(2) 0.0580(18) -0.0017(16) -0.0016(16) 0.0163(18)
C2S 0.104(3) 0.075(3) 0.106(3) 0.021(2) 0.017(3) 0.020(2)
C3S 0.084(3) 0.077(3) 0.082(2) -0.0082(19) -0.003(2) 0.011(2)
C4S 0.099(4) 0.124(5) 0.138(4) -0.029(3) -0.034(3) -0.005(3)

loop_
_atom_type_symbol
_atom_type_description
_atom_type_scat_dispersion_real
_atom_type_scat_dispersion_imag
_atom_type_scat_source
C C 0.0033 0.0016 'International Tables Vol C Tables 4.2.6.8 and 6.1.1.4'
H H 0.0000 0.0000 'International Tables Vol C Tables 4.2.6.8 and 6.1.1.4'
N N 0.0061 0.0033 'International Tables Vol C Tables 4.2.6.8 and 6.1.1.4'
O O 0.0106 0.0060 'International Tables Vol C Tables 4.2.6.8 and 6.1.1.4'
S S 0.1246 0.1234 'International Tables Vol C Tables 4.2.6.8 and 6.1.1.4'

loop_
_geom_angle_atom_site_label_1
_geom_angle_atom_site_label_2
_geom_angle_atom_site_label_3
_geom_angle
_geom_angle_site_symmetry_1
_geom_angle_site_symmetry_3
_geom_angle_publ_flag
O1 S1 O2 116.82(13) . . ?
O1 S1 N2 112.26(11) . . ?
O2 S1 N2 105.19(12) . . ?
O1 S1 C6 107.76(13) . . ?
O2 S1 C6 106.73(12) . . ?
N2 S1 C6 107.62(12) . . ?
C5 N2 S1 121.09(19) . . ?
C5 N1 C1 122.6(2) . . ?
C5 N1 C12 125.1(2) . . ?
C1 N1 C12 112.3(2) . . ?
C3 N4 C14 128.5(2) . . ?
C3 N4 H4 116.6(17) . . ?
C14 N4 H4 114.1(17) . . ?
N5 C4 C3 108.4(2) . . ?
N5 C4 C5 119.7(2) . . ?
C3 C4 C5 131.8(2) . . ?
C19 C14 N4 123.8(3) . . ?
C19 C14 C15 118.6(3) . . ?
N4 C14 C15 117.5(2) . . ?
N2 C5 N1 118.7(2) . . ?
N2 C5 C4 124.5(2) . . ?
N1 C5 C4 116.7(2) . . ?
N6 N5 C4 104.0(2) . . ?
C7 C6 C11 120.3(3) . . ?
C7 C6 S1 119.7(2) . . ?
C11 C6 S1 120.0(2) . . ?
C3 N7 N6 103.1(2) . . ?
O3 N3 O5 122.9(3) . . ?
O3 N3 C16 119.0(3) . . ?
O5 N3 C16 118.1(3) . . ?
C2 O4 C13 110.2(2) . . ?
N5 N6 N7 115.9(2) . . ?
N5 N6 H6 119(2) . . ?
N7 N6 H6 125(2) . . ?
N7 C3 N4 125.9(2) . . ?
N7 C3 C4 108.6(2) . . ?
N4 C3 C4 125.6(2) . . ?
C16 C15 C14 118.6(3) . . ?
C16 C15 H15A 120.7 . . ?
C14 C15 H15A 120.7 . . ?
C14 C19 C18 120.5(3) . . ?
C14 C19 H19A 119.8 . . ?
C18 C19 H19A 119.8 . . ?
C17 C16 C15 123.7(3) . . ?
C17 C16 N3 118.8(3) . . ?
C15 C16 N3 117.5(3) . . ?
N1 C12 C13 108.9(3) . . ?
N1 C12 H12A 109.9 . . ?
C13 C12 H12A 109.9 . . ?
N1 C12 H12B 109.9 . . ?
C13 C12 H12B 109.9 . . ?
H12A C12 H12B 108.3 . . ?
N1 C1 C2 110.7(3) . . ?
N1 C1 H1A 109.5 . . ?
C2 C1 H1A 109.5 . . ?
N1 C1 H1B 109.5 . . ?
C2 C1 H1B 109.5 . . ?
H1A C1 H1B 108.1 . . ?
C6 C7 C8 119.8(4) . . ?
C6 C7 H7A 120.1 . . ?
C8 C7 H7A 120.1 . . ?
C17 C18 C19 121.8(3) . . ?
C17 C18 H18A 119.1 . . ?
C19 C18 H18A 119.1 . . ?
O4 C13 C12 110.9(3) . . ?
O4 C13 H13A 109.5 . . ?
C12 C13 H13A 109.5 . . ?
O4 C13 H13B 109.5 . . ?
C12 C13 H13B 109.5 . . ?
H13A C13 H13B 108.0 . . ?
C16 C17 C18 116.7(3) . . ?
C16 C17 H17A 121.6 . . ?
C18 C17 H17A 121.6 . . ?
C6 C11 C10 120.0(4) . . ?
C6 C11 H11A 120.0 . . ?
C10 C11 H11A 120.0 . . ?
O4 C2 C1 111.8(3) . . ?
O4 C2 H2A 109.3 . . ?
C1 C2 H2A 109.3 . . ?
O4 C2 H2B 109.3 . . ?
C1 C2 H2B 109.3 . . ?
H2A C2 H2B 107.9 . . ?
C8 C9 C10 121.0(4) . . ?
C8 C9 H9A 119.5 . . ?
C10 C9 H9A 119.5 . . ?
C9 C10 C11 119.4(4) . . ?
C9 C10 H10A 120.3 . . ?
C11 C10 H10A 120.3 . . ?
C9 C8 C7 119.3(4) . . ?
C9 C8 H8A 120.3 . . ?
C7 C8 H8A 120.3 . . ?
C1S O2S C3S 117.7(3) . . ?
O1S C1S O2S 121.7(4) . . ?
O1S C1S C2S 125.7(3) . . ?
O2S C1S C2S 112.7(3) . . ?
C1S C2S H2SA 109.5 . . ?
C1S C2S H2SB 109.5 . . ?
H2SA C2S H2SB 109.5 . . ?
C1S C2S H2SC 109.5 . . ?
H2SA C2S H2SC 109.5 . . ?
H2SB C2S H2SC 109.5 . . ?
O2S C3S C4S 108.3(4) . . ?
O2S C3S H3SA 110.0 . . ?
C4S C3S H3SA 110.0 . . ?
O2S C3S H3SB 110.0 . . ?
C4S C3S H3SB 110.0 . . ?
H3SA C3S H3SB 108.4 . . ?
C3S C4S H4SA 109.5 . . ?
C3S C4S H4SB 109.5 . . ?
H4SA C4S H4SB 109.5 . . ?
C3S C4S H4SC 109.5 . . ?
H4SA C4S H4SC 109.5 . . ?
H4SB C4S H4SC 109.5 . . ?

loop_
_geom_bond_atom_site_label_1
_geom_bond_atom_site_label_2
_geom_bond_distance
_geom_bond_site_symmetry_2
_geom_bond_publ_flag
S1 O1 1.429(2) . ?
S1 O2 1.438(2) . ?
S1 N2 1.614(2) . ?
S1 C6 1.761(3) . ?
N2 C5 1.312(3) . ?
N1 C5 1.331(3) . ?
N1 C1 1.459(3) . ?
N1 C12 1.465(4) . ?
N4 C3 1.371(3) . ?
N4 C14 1.386(3) . ?
N4 H4 0.83(2) . ?
C4 N5 1.331(3) . ?
C4 C3 1.404(3) . ?
C4 C5 1.483(3) . ?
C14 C19 1.378(4) . ?
C14 C15 1.398(4) . ?
N5 N6 1.314(3) . ?
C6 C7 1.369(4) . ?
C6 C11 1.370(4) . ?
N7 C3 1.335(3) . ?
N7 N6 1.340(3) . ?
N3 O3 1.215(4) . ?
N3 O5 1.217(3) . ?
N3 C16 1.472(4) . ?
O4 C2 1.413(4) . ?
O4 C13 1.418(4) . ?
N6 H6 1.01(4) . ?
C15 C16 1.376(4) . ?
C15 H15A 0.9300 . ?
C19 C18 1.384(4) . ?
C19 H19A 0.9300 . ?
C16 C17 1.368(4) . ?
C12 C13 1.499(4) . ?
C12 H12A 0.9700 . ?
C12 H12B 0.9700 . ?
C1 C2 1.497(4) . ?
C1 H1A 0.9700 . ?
C1 H1B 0.9700 . ?
C7 C8 1.385(5) . ?
C7 H7A 0.9300 . ?
C18 C17 1.374(5) . ?
C18 H18A 0.9300 . ?
C13 H13A 0.9700 . ?
C13 H13B 0.9700 . ?
C17 H17A 0.9300 . ?
C11 C10 1.377(5) . ?
C11 H11A 0.9300 . ?
C2 H2A 0.9700 . ?
C2 H2B 0.9700 . ?
C9 C8 1.364(6) . ?
C9 C10 1.368(6) . ?
C9 H9A 0.9300 . ?
C10 H10A 0.9300 . ?
C8 H8A 0.9300 . ?
O2S C1S 1.320(4) . ?
O2S C3S 1.454(4) . ?
O1S C1S 1.208(4) . ?
C1S C2S 1.472(5) . ?
C2S H2SA 0.9600 . ?
C2S H2SB 0.9600 . ?
C2S H2SC 0.9600 . ?
C3S C4S 1.469(5) . ?
C3S H3SA 0.9700 . ?
C3S H3SB 0.9700 . ?
C4S H4SA 0.9600 . ?
C4S H4SB 0.9600 . ?
C4S H4SC 0.9600 . ?

loop_
_geom_torsion_atom_site_label_1
_geom_torsion_atom_site_label_2
_geom_torsion_atom_site_label_3
_geom_torsion_atom_site_label_4
_geom_torsion
_geom_torsion_site_symmetry_1
_geom_torsion_site_symmetry_2
_geom_torsion_site_symmetry_3
_geom_torsion_site_symmetry_4
_geom_torsion_publ_flag
O1 S1 N2 C5 37.0(2) . . . . ?
O2 S1 N2 C5 165.1(2) . . . . ?
C6 S1 N2 C5 -81.4(2) . . . . ?
C3 N4 C14 C19 2.9(5) . . . . ?
C3 N4 C14 C15 -177.0(3) . . . . ?
S1 N2 C5 N1 -164.29(18) . . . . ?
S1 N2 C5 C4 19.2(3) . . . . ?
C1 N1 C5 N2 2.8(4) . . . . ?
C12 N1 C5 N2 -178.6(2) . . . . ?
C1 N1 C5 C4 179.6(2) . . . . ?
C12 N1 C5 C4 -1.9(4) . . . . ?
N5 C4 C5 N2 77.8(3) . . . . ?
C3 C4 C5 N2 -103.6(3) . . . . ?
N5 C4 C5 N1 -98.7(3) . . . . ?
C3 C4 C5 N1 79.9(4) . . . . ?
C3 C4 N5 N6 0.0(3) . . . . ?
C5 C4 N5 N6 178.9(2) . . . . ?
O1 S1 C6 C7 -178.2(2) . . . . ?
O2 S1 C6 C7 55.6(3) . . . . ?
N2 S1 C6 C7 -56.9(3) . . . . ?
O1 S1 C6 C11 2.1(3) . . . . ?
O2 S1 C6 C11 -124.2(3) . . . . ?
N2 S1 C6 C11 123.3(3) . . . . ?
C4 N5 N6 N7 0.1(3) . . . . ?
C3 N7 N6 N5 -0.2(3) . . . . ?
N6 N7 C3 N4 -179.6(3) . . . . ?
N6 N7 C3 C4 0.1(3) . . . . ?
C14 N4 C3 N7 8.8(5) . . . . ?
C14 N4 C3 C4 -170.9(3) . . . . ?
N5 C4 C3 N7 -0.1(3) . . . . ?
C5 C4 C3 N7 -178.8(3) . . . . ?
N5 C4 C3 N4 179.7(2) . . . . ?
C5 C4 C3 N4 1.0(5) . . . . ?
C19 C14 C15 C16 1.2(4) . . . . ?
N4 C14 C15 C16 -178.9(2) . . . . ?
N4 C14 C19 C18 -179.5(3) . . . . ?
C15 C14 C19 C18 0.4(5) . . . . ?
C14 C15 C16 C17 -1.7(4) . . . . ?
C14 C15 C16 N3 179.3(2) . . . . ?
O3 N3 C16 C17 -170.2(3) . . . . ?
O5 N3 C16 C17 11.1(4) . . . . ?
O3 N3 C16 C15 8.8(4) . . . . ?
O5 N3 C16 C15 -169.9(3) . . . . ?
C5 N1 C12 C13 -124.9(3) . . . . ?
C1 N1 C12 C13 53.8(3) . . . . ?
C5 N1 C1 C2 127.1(3) . . . . ?
C12 N1 C1 C2 -51.7(4) . . . . ?
C11 C6 C7 C8 -0.4(5) . . . . ?
S1 C6 C7 C8 179.9(3) . . . . ?
C14 C19 C18 C17 -1.6(5) . . . . ?
C2 O4 C13 C12 61.7(3) . . . . ?
N1 C12 C13 O4 -58.6(3) . . . . ?
C15 C16 C17 C18 0.6(5) . . . . ?
N3 C16 C17 C18 179.5(3) . . . . ?
C19 C18 C17 C16 1.1(5) . . . . ?
C7 C6 C11 C10 -0.6(5) . . . . ?
S1 C6 C11 C10 179.1(3) . . . . ?
C13 O4 C2 C1 -58.9(4) . . . . ?
N1 C1 C2 O4 53.7(4) . . . . ?
C8 C9 C10 C11 1.9(7) . . . . ?
C6 C11 C10 C9 -0.1(6) . . . . ?
C10 C9 C8 C7 -2.9(7) . . . . ?
C6 C7 C8 C9 2.1(6) . . . . ?
C3S O2S C1S O1S 0.0(5) . . . . ?
C3S O2S C1S C2S -178.9(3) . . . . ?
C1S O2S C3S C4S 172.5(3) . . . . ?
